data_7244566
loop_
_publ_author_name
'Farajpour, Behnaz'
'Alizadeh, Abdolali'

_publ_section_title
;
 Chemoselective and one-pot synthesis of novel coumarin-based
 cyclopenta[c]pyrans via base-mediated reaction of \a,\b-unsaturated
 coumarins and \b-ketodinitriles
;
_journal_issue 12
_journal_name_full 'RSC Advances'
_journal_page_first 7262
_journal_page_last 7267
_journal_paper_doi 10.1039/D2RA00594H
_journal_volume 12
_journal_year 2022
_chemical_formula_moiety 'C26 H21 N O7'
_chemical_formula_sum 'C26 H21 N O7'
_chemical_formula_weight 459.44
_space_group_crystal_system triclinic
_space_group_IT_number 2
_space_group_name_Hall '-P 1'
_space_group_name_H-M_alt 'P -1'
_atom_sites_solution_hydrogens geom
_atom_sites_solution_primary dual
_audit_creation_date 2019-09-17
_audit_creation_method
;
Olex2 1.2
(compiled 2018.05.29 svn.r3508 for OlexSys, GUI svn.r5506)
;
_audit_update_record
;
2019-09-24 deposited with the CCDC.	2022-02-18 downloaded from the CCDC.
;
_cell_angle_alpha 73.292(3)
_cell_angle_beta 89.917(3)
_cell_angle_gamma 76.282(3)
_cell_formula_units_Z 2
_cell_length_a 8.8185(6)
_cell_length_b 9.5207(6)
_cell_length_c 13.4205(9)
_cell_measurement_reflns_used 9982
_cell_measurement_temperature 100
_cell_measurement_theta_max 27.494
_cell_measurement_theta_min 2.38
_cell_volume 1045.71(12)
_computing_cell_refinement 'SAINT V8.38A (?, 2016)'
_computing_data_reduction 'SAINT V8.38A (?, 2016)'
_computing_molecular_graphics 'Olex2 (Dolomanov et al., 2009)'
_computing_publication_material 'Olex2 (Dolomanov et al., 2009)'
_computing_structure_refinement 'ShelXL (Sheldrick, 2015)'
_computing_structure_solution 'ShelXT (Sheldrick, 2015)'
_diffrn_ambient_temperature 99.99
_diffrn_measured_fraction_theta_full 0.998
_diffrn_measured_fraction_theta_max 0.998
_diffrn_measurement_device_type 'Bruker APEX-II CCD'
_diffrn_measurement_method '\f and \w scans'
_diffrn_radiation_type MoK\a
_diffrn_radiation_wavelength 0.71073
_diffrn_reflns_av_R_equivalents 0.0520
_diffrn_reflns_av_unetI/netI 0.0312
_diffrn_reflns_Laue_measured_fraction_full 0.998
_diffrn_reflns_Laue_measured_fraction_max 0.998
_diffrn_reflns_limit_h_max 11
_diffrn_reflns_limit_h_min -11
_diffrn_reflns_limit_k_max 12
_diffrn_reflns_limit_k_min -12
_diffrn_reflns_limit_l_max 17
_diffrn_reflns_limit_l_min -17
_diffrn_reflns_number 31530
_diffrn_reflns_point_group_measured_fraction_full 0.998
_diffrn_reflns_point_group_measured_fraction_max 0.998
_diffrn_reflns_theta_full 25.242
_diffrn_reflns_theta_max 27.508
_diffrn_reflns_theta_min 2.382
_diffrn_standards_number 0
_exptl_absorpt_coefficient_mu 0.107
_exptl_absorpt_correction_T_max 0.7456
_exptl_absorpt_correction_T_min 0.6747
_exptl_absorpt_correction_type multi-scan
_exptl_absorpt_process_details
'SADABS-2016/2 (Bruker,2016/2) was used for absorption correction. wR2(int) was 0.1010 before and 0.0634 after correction. The Ratio of minimum to maximum transmission is 0.9049. The \l/2 correction factor is Not present.'
_exptl_crystal_colour 'clear whiteish white'
_exptl_crystal_colour_lustre clear
_exptl_crystal_colour_modifier whiteish
_exptl_crystal_colour_primary white
_exptl_crystal_density_diffrn 1.459
_exptl_crystal_description plate
_exptl_crystal_F_000 480
_exptl_crystal_size_max 0.1
_exptl_crystal_size_mid 0.1
_exptl_crystal_size_min 0.1
_refine_diff_density_max 0.447
_refine_diff_density_min -0.515
_refine_diff_density_rms 0.177
_refine_ls_extinction_method none
_refine_ls_goodness_of_fit_ref 1.280
_refine_ls_hydrogen_treatment constr
_refine_ls_matrix_type full
_refine_ls_number_parameters 310
_refine_ls_number_reflns 4801
_refine_ls_number_restraints 0
_refine_ls_restrained_S_all 1.280
_refine_ls_R_factor_all 0.0642
_refine_ls_R_factor_gt 0.0459
_refine_ls_shift/su_max 0.006
_refine_ls_shift/su_mean 0.000
_refine_ls_structure_factor_coef Fsqd
_refine_ls_weighting_details 'w=1/[\s^2^(Fo^2^)+(0.1000P)^2^] where P=(Fo^2^+2Fc^2^)/3'
_refine_ls_weighting_scheme calc
_refine_ls_wR_factor_gt 0.1449
_refine_ls_wR_factor_ref 0.1714
_reflns_Friedel_coverage 0.000
_reflns_number_gt 3832
_reflns_number_total 4801
_reflns_threshold_expression 'I > 2\s(I)'
_cod_data_source_file d2ra00594h2.cif
_cod_data_source_block mo_rj100_0m_a
_cod_database_code 7244566
_shelx_shelxl_version_number 2016/6
_shelx_space_group_comment
;
The symmetry employed for this shelxl refinement is uniquely defined
by the following loop, which should always be used as a source of
symmetry information in preference to the above space-group names.
They are only intended as comments.
;
_olex2_refinement_description
;
1. Fixed Uiso
 At 1.2 times of:
  All C(H) groups
 At 1.5 times of:
  All C(H,H,H) groups
2.a Ternary CH refined with riding coordinates:
 C5(H5), C23(H23)
2.b Aromatic/amide H refined with riding coordinates:
 C1(H1), C2(H2), C3(H3), C9(H9), C10(H10), C17(H17), C19(H19), C20(H20),
 C25(H25), C26(H26)
2.c Idealised Me refined as rotating group:
 C11(H11a,H11b,H11c), C16(H16a,H16b,H16c), C22(H22a,H22b,H22c)
;
_olex2_submission_special_instructions 'No special instructions were received'

loop_
_space_group_symop_operation_xyz
'x, y, z'
'-x, -y, -z'

loop_
_atom_site_label
_atom_site_type_symbol
_atom_site_fract_x
_atom_site_fract_y
_atom_site_fract_z
_atom_site_U_iso_or_equiv
_atom_site_adp_type
_atom_site_occupancy
_atom_site_site_symmetry_order
_atom_site_calc_flag
_atom_site_refinement_flags_posn
_atom_site_refinement_flags_adp
_atom_site_refinement_flags_occupancy
_atom_site_disorder_assembly
_atom_site_disorder_group
O1 O 0.27482(13) 0.72927(12) 0.18125(9) 0.0223(3) Uani 1 1 d . . . . .
O2 O 0.92792(13) 0.28597(13) 0.14280(9) 0.0237(3) Uani 1 1 d . . . . .
O3 O 0.95056(13) 0.13098(13) 0.38680(9) 0.0252(3) Uani 1 1 d . . . . .
O4 O 0.84260(13) 0.03359(13) 0.27853(10) 0.0257(3) Uani 1 1 d . . . . .
O5 O 0.38351(14) 0.26381(14) 0.16101(10) 0.0292(3) Uani 1 1 d . . . . .
O6 O 0.12253(13) 0.57232(13) 0.21264(9) 0.0241(3) Uani 1 1 d . . . . .
O7 O 0.72793(15) 0.37950(17) 0.02097(10) 0.0361(4) Uani 1 1 d . . . . .
N1 N 0.60346(15) 0.28354(14) 0.37253(10) 0.0173(3) Uani 1 1 d . . . . .
C1 C 0.17672(19) 0.4442(2) 0.60386(13) 0.0226(4) Uani 1 1 d . . . . .
H1 H 0.106858 0.447708 0.657547 0.027 Uiso 1 1 calc R . . . .
C2 C 0.16673(18) 0.57099(19) 0.51901(13) 0.0223(4) Uani 1 1 d . . . . .
H2 H 0.092093 0.662747 0.515539 0.027 Uiso 1 1 calc R . . . .
C3 C 0.26609(18) 0.56400(18) 0.43878(13) 0.0197(3) Uani 1 1 d . . . . .
H3 H 0.259025 0.651644 0.381170 0.024 Uiso 1 1 calc R . . . .
C4 C 0.37554(17) 0.43046(17) 0.44182(12) 0.0176(3) Uani 1 1 d . . . . .
C5 C 0.48069(17) 0.42649(16) 0.35249(12) 0.0161(3) Uani 1 1 d . . . . .
H5 H 0.536180 0.508644 0.345721 0.019 Uiso 1 1 calc R . . . .
C6 C 0.40024(17) 0.45429(17) 0.24076(12) 0.0174(3) Uani 1 1 d . . . . .
C7 C 0.25445(18) 0.58648(18) 0.21080(12) 0.0190(3) Uani 1 1 d . . . . .
C8 C 0.42299(18) 0.75668(18) 0.16122(12) 0.0199(3) Uani 1 1 d . . . . .
C9 C 0.4334(2) 0.90297(18) 0.15074(13) 0.0234(4) Uani 1 1 d . . . . .
H9 H 0.345164 0.976485 0.160054 0.028 Uiso 1 1 calc R . . . .
C10 C 0.5738(2) 0.94072(19) 0.12652(13) 0.0258(4) Uani 1 1 d . . . . .
H10 H 0.582618 1.041037 0.117769 0.031 Uiso 1 1 calc R . . . .
C11 C 1.0275(2) 0.2550(2) 0.06165(14) 0.0327(4) Uani 1 1 d . . . . .
H11A H 1.006842 0.168615 0.043117 0.049 Uiso 1 1 calc GR . . . .
H11B H 1.137457 0.231393 0.086972 0.049 Uiso 1 1 calc GR . . . .
H11C H 1.005382 0.344129 0.000024 0.049 Uiso 1 1 calc GR . . . .
C12 C 0.77536(18) 0.34350(18) 0.11129(13) 0.0202(3) Uani 1 1 d . . . . .
C13 C 0.67379(17) 0.36385(17) 0.19605(12) 0.0176(3) Uani 1 1 d . . . . .
C14 C 0.70284(17) 0.26844(17) 0.29410(12) 0.0172(3) Uani 1 1 d . . . . .
C15 C 0.84757(18) 0.13839(17) 0.32562(12) 0.0200(3) Uani 1 1 d . . . . .
C16 C 0.9848(2) -0.0871(2) 0.29719(17) 0.0342(4) Uani 1 1 d . . . . .
H16A H 1.070080 -0.046633 0.262907 0.051 Uiso 1 1 calc GR . . . .
H16B H 0.967868 -0.166683 0.268861 0.051 Uiso 1 1 calc GR . . . .
H16C H 1.012363 -0.129414 0.372382 0.051 Uiso 1 1 calc GR . . . .
C17 C 0.28924(19) 0.31245(19) 0.60983(13) 0.0221(4) Uani 1 1 d . . . . .
H17 H 0.297656 0.226195 0.668717 0.027 Uiso 1 1 calc R . . . .
C18 C 0.39061(18) 0.30466(18) 0.53035(12) 0.0188(3) Uani 1 1 d . . . . .
C19 C 0.51554(19) 0.17017(18) 0.53931(13) 0.0223(4) Uani 1 1 d . . . . .
H19 H 0.527003 0.085052 0.599377 0.027 Uiso 1 1 calc R . . . .
C20 C 0.61389(19) 0.16448(17) 0.46480(13) 0.0213(3) Uani 1 1 d . . . . .
H20 H 0.695469 0.075317 0.474388 0.026 Uiso 1 1 calc R . . . .
C21 C 0.34710(18) 0.31302(18) 0.23367(13) 0.0216(4) Uani 1 1 d . . . . .
C22 C 0.2523(2) 0.2403(2) 0.31702(14) 0.0278(4) Uani 1 1 d . . . . .
H22A H 0.203028 0.173337 0.292193 0.042 Uiso 1 1 calc GR . . . .
H22B H 0.171155 0.318914 0.333390 0.042 Uiso 1 1 calc GR . . . .
H22C H 0.320854 0.181259 0.379853 0.042 Uiso 1 1 calc GR . . . .
C23 C 0.52508(17) 0.48728(17) 0.16261(12) 0.0172(3) Uani 1 1 d . . . . .
H23 H 0.485001 0.485714 0.093366 0.021 Uiso 1 1 calc R . . . .
C24 C 0.54831(18) 0.64388(17) 0.15005(12) 0.0186(3) Uani 1 1 d . . . . .
C25 C 0.68972(19) 0.68399(18) 0.12766(12) 0.0213(3) Uani 1 1 d . . . . .
H25 H 0.779054 0.609603 0.120900 0.026 Uiso 1 1 calc R . . . .
C26 C 0.7020(2) 0.83060(19) 0.11511(13) 0.0252(4) Uani 1 1 d . . . . .
H26 H 0.798831 0.855886 0.098579 0.030 Uiso 1 1 calc R . . . .

loop_
_atom_site_aniso_label
_atom_site_aniso_U_11
_atom_site_aniso_U_22
_atom_site_aniso_U_33
_atom_site_aniso_U_23
_atom_site_aniso_U_13
_atom_site_aniso_U_12
O1 0.0170(6) 0.0201(6) 0.0278(7) -0.0074(5) 0.0034(5) -0.0003(4)
O2 0.0141(5) 0.0340(6) 0.0214(6) -0.0094(5) 0.0039(4) -0.0014(5)
O3 0.0186(6) 0.0285(6) 0.0246(6) -0.0064(5) -0.0010(5) -0.0003(5)
O4 0.0198(6) 0.0195(6) 0.0382(7) -0.0127(5) 0.0038(5) -0.0003(5)
O5 0.0273(6) 0.0311(7) 0.0360(7) -0.0195(6) 0.0054(5) -0.0081(5)
O6 0.0149(6) 0.0309(6) 0.0258(6) -0.0102(5) 0.0027(5) -0.0022(5)
O7 0.0230(7) 0.0567(9) 0.0210(7) -0.0140(6) 0.0001(5) 0.0074(6)
N1 0.0157(6) 0.0159(6) 0.0191(7) -0.0047(5) 0.0027(5) -0.0023(5)
C1 0.0166(8) 0.0336(9) 0.0216(8) -0.0129(7) 0.0043(6) -0.0079(6)
C2 0.0152(7) 0.0292(8) 0.0251(9) -0.0146(7) -0.0005(6) -0.0021(6)
C3 0.0180(7) 0.0223(8) 0.0197(8) -0.0084(6) 0.0003(6) -0.0043(6)
C4 0.0145(7) 0.0211(7) 0.0202(8) -0.0093(6) 0.0023(6) -0.0060(6)
C5 0.0144(7) 0.0150(7) 0.0197(8) -0.0066(6) 0.0025(6) -0.0032(5)
C6 0.0144(7) 0.0190(7) 0.0198(8) -0.0076(6) 0.0026(6) -0.0037(6)
C7 0.0181(8) 0.0218(8) 0.0172(8) -0.0079(6) 0.0021(6) -0.0027(6)
C8 0.0186(8) 0.0225(8) 0.0172(8) -0.0047(6) 0.0029(6) -0.0034(6)
C9 0.0269(9) 0.0191(8) 0.0215(8) -0.0057(6) 0.0020(7) -0.0005(6)
C10 0.0340(10) 0.0218(8) 0.0218(9) -0.0058(7) 0.0050(7) -0.0081(7)
C11 0.0204(9) 0.0500(12) 0.0240(9) -0.0121(8) 0.0074(7) -0.0003(8)
C12 0.0165(8) 0.0211(7) 0.0207(8) -0.0061(6) 0.0008(6) -0.0005(6)
C13 0.0147(7) 0.0191(7) 0.0202(8) -0.0080(6) 0.0023(6) -0.0036(6)
C14 0.0142(7) 0.0171(7) 0.0219(8) -0.0089(6) 0.0016(6) -0.0033(6)
C15 0.0189(8) 0.0189(7) 0.0205(8) -0.0044(6) 0.0074(6) -0.0030(6)
C16 0.0243(9) 0.0223(8) 0.0537(13) -0.0146(8) 0.0074(8) 0.0027(7)
C17 0.0208(8) 0.0279(8) 0.0203(8) -0.0075(7) 0.0029(6) -0.0107(6)
C18 0.0186(7) 0.0205(7) 0.0203(8) -0.0085(6) 0.0027(6) -0.0076(6)
C19 0.0237(8) 0.0191(7) 0.0228(8) -0.0039(6) 0.0039(6) -0.0057(6)
C20 0.0208(8) 0.0167(7) 0.0235(8) -0.0025(6) 0.0019(6) -0.0036(6)
C21 0.0132(7) 0.0225(8) 0.0304(9) -0.0113(7) -0.0011(6) -0.0023(6)
C22 0.0262(9) 0.0291(9) 0.0339(10) -0.0133(8) 0.0043(7) -0.0129(7)
C23 0.0147(7) 0.0194(7) 0.0166(7) -0.0067(6) 0.0018(6) -0.0007(6)
C24 0.0207(8) 0.0198(7) 0.0138(7) -0.0042(6) 0.0021(6) -0.0030(6)
C25 0.0212(8) 0.0240(8) 0.0183(8) -0.0072(6) 0.0055(6) -0.0037(6)
C26 0.0270(9) 0.0265(8) 0.0236(9) -0.0074(7) 0.0089(7) -0.0094(7)

loop_
_atom_type_symbol
_atom_type_description
_atom_type_scat_dispersion_real
_atom_type_scat_dispersion_imag
_atom_type_scat_source
C C 0.0033 0.0016 'International Tables Vol C Tables 4.2.6.8 and 6.1.1.4'
H H 0.0000 0.0000 'International Tables Vol C Tables 4.2.6.8 and 6.1.1.4'
N N 0.0061 0.0033 'International Tables Vol C Tables 4.2.6.8 and 6.1.1.4'
O O 0.0106 0.0060 'International Tables Vol C Tables 4.2.6.8 and 6.1.1.4'

loop_
_geom_angle_atom_site_label_1
_geom_angle_atom_site_label_2
_geom_angle_atom_site_label_3
_geom_angle
_geom_angle_site_symmetry_1
_geom_angle_site_symmetry_3
_geom_angle_publ_flag
C7 O1 C8 121.42(12) . . ?
C12 O2 C11 114.49(13) . . ?
C15 O4 C16 113.89(13) . . ?
C14 N1 C5 117.32(12) . . ?
C14 N1 C20 121.11(13) . . ?
C20 N1 C5 121.48(12) . . ?
C2 C1 H1 120.2 . . ?
C17 C1 H1 120.2 . . ?
C17 C1 C2 119.53(15) . . ?
C1 C2 H2 120.0 . . ?
C1 C2 C3 120.06(15) . . ?
C3 C2 H2 120.0 . . ?
C2 C3 H3 119.5 . . ?
C4 C3 C2 120.97(15) . . ?
C4 C3 H3 119.5 . . ?
C3 C4 C5 119.54(13) . . ?
C3 C4 C18 118.71(14) . . ?
C18 C4 C5 121.68(13) . . ?
N1 C5 C4 113.31(12) . . ?
N1 C5 H5 106.5 . . ?
N1 C5 C6 105.60(11) . . ?
C4 C5 H5 106.5 . . ?
C4 C5 C6 117.73(12) . . ?
C6 C5 H5 106.5 . . ?
C7 C6 C5 114.00(12) . . ?
C7 C6 C21 106.13(12) . . ?
C7 C6 C23 109.29(12) . . ?
C21 C6 C5 111.22(12) . . ?
C23 C6 C5 106.03(12) . . ?
C23 C6 C21 110.19(13) . . ?
O1 C7 C6 118.09(13) . . ?
O6 C7 O1 117.65(14) . . ?
O6 C7 C6 124.25(14) . . ?
C9 C8 O1 115.63(14) . . ?
C9 C8 C24 123.08(15) . . ?
C24 C8 O1 121.27(14) . . ?
C8 C9 H9 120.4 . . ?
C10 C9 C8 119.14(16) . . ?
C10 C9 H9 120.4 . . ?
C9 C10 H10 120.3 . . ?
C9 C10 C26 119.39(16) . . ?
C26 C10 H10 120.3 . . ?
O2 C11 H11A 109.5 . . ?
O2 C11 H11B 109.5 . . ?
O2 C11 H11C 109.5 . . ?
H11A C11 H11B 109.5 . . ?
H11A C11 H11C 109.5 . . ?
H11B C11 H11C 109.5 . . ?
O2 C12 C13 113.98(14) . . ?
O7 C12 O2 122.40(15) . . ?
O7 C12 C13 123.58(14) . . ?
C12 C13 C23 115.02(13) . . ?
C14 C13 C12 122.51(14) . . ?
C14 C13 C23 122.08(14) . . ?
N1 C14 C15 115.59(13) . . ?
C13 C14 N1 122.48(14) . . ?
C13 C14 C15 121.93(14) . . ?
O3 C15 O4 125.30(14) . . ?
O3 C15 C14 123.64(14) . . ?
O4 C15 C14 111.05(13) . . ?
O4 C16 H16A 109.5 . . ?
O4 C16 H16B 109.5 . . ?
O4 C16 H16C 109.5 . . ?
H16A C16 H16B 109.5 . . ?
H16A C16 H16C 109.5 . . ?
H16B C16 H16C 109.5 . . ?
C1 C17 H17 119.6 . . ?
C1 C17 C18 120.86(15) . . ?
C18 C17 H17 119.6 . . ?
C4 C18 C19 119.13(14) . . ?
C17 C18 C4 119.72(14) . . ?
C17 C18 C19 121.11(15) . . ?
C18 C19 H19 119.5 . . ?
C20 C19 C18 120.96(14) . . ?
C20 C19 H19 119.5 . . ?
N1 C20 H20 118.3 . . ?
C19 C20 N1 123.32(14) . . ?
C19 C20 H20 118.3 . . ?
O5 C21 C6 119.06(15) . . ?
O5 C21 C22 121.51(15) . . ?
C22 C21 C6 119.43(14) . . ?
C21 C22 H22A 109.5 . . ?
C21 C22 H22B 109.5 . . ?
C21 C22 H22C 109.5 . . ?
H22A C22 H22B 109.5 . . ?
H22A C22 H22C 109.5 . . ?
H22B C22 H22C 109.5 . . ?
C6 C23 H23 107.7 . . ?
C13 C23 C6 109.82(12) . . ?
C13 C23 H23 107.7 . . ?
C13 C23 C24 113.32(12) . . ?
C24 C23 C6 110.27(12) . . ?
C24 C23 H23 107.7 . . ?
C8 C24 C23 119.14(14) . . ?
C8 C24 C25 116.71(15) . . ?
C25 C24 C23 124.15(14) . . ?
C24 C25 H25 119.4 . . ?
C26 C25 C24 121.14(15) . . ?
C26 C25 H25 119.4 . . ?
C10 C26 H26 119.7 . . ?
C25 C26 C10 120.53(15) . . ?
C25 C26 H26 119.7 . . ?

loop_
_geom_bond_atom_site_label_1
_geom_bond_atom_site_label_2
_geom_bond_distance
_geom_bond_site_symmetry_2
_geom_bond_publ_flag
O1 C7 1.3578(19) . ?
O1 C8 1.4028(19) . ?
O2 C11 1.450(2) . ?
O2 C12 1.3445(19) . ?
O3 C15 1.201(2) . ?
O4 C15 1.334(2) . ?
O4 C16 1.4515(19) . ?
O5 C21 1.210(2) . ?
O6 C7 1.2018(19) . ?
O7 C12 1.207(2) . ?
N1 C5 1.4793(18) . ?
N1 C14 1.386(2) . ?
N1 C20 1.404(2) . ?
C1 H1 0.9500 . ?
C1 C2 1.386(2) . ?
C1 C17 1.385(2) . ?
C2 H2 0.9500 . ?
C2 C3 1.394(2) . ?
C3 H3 0.9500 . ?
C3 C4 1.392(2) . ?
C4 C5 1.518(2) . ?
C4 C18 1.404(2) . ?
C5 H5 1.0000 . ?
C5 C6 1.584(2) . ?
C6 C7 1.530(2) . ?
C6 C21 1.553(2) . ?
C6 C23 1.543(2) . ?
C8 C9 1.384(2) . ?
C8 C24 1.388(2) . ?
C9 H9 0.9500 . ?
C9 C10 1.383(2) . ?
C10 H10 0.9500 . ?
C10 C26 1.389(2) . ?
C11 H11A 0.9800 . ?
C11 H11B 0.9800 . ?
C11 H11C 0.9800 . ?
C12 C13 1.475(2) . ?
C13 C14 1.351(2) . ?
C13 C23 1.507(2) . ?
C14 C15 1.514(2) . ?
C16 H16A 0.9800 . ?
C16 H16B 0.9800 . ?
C16 H16C 0.9800 . ?
C17 H17 0.9500 . ?
C17 C18 1.398(2) . ?
C18 C19 1.453(2) . ?
C19 H19 0.9500 . ?
C19 C20 1.327(2) . ?
C20 H20 0.9500 . ?
C21 C22 1.502(2) . ?
C22 H22A 0.9800 . ?
C22 H22B 0.9800 . ?
C22 H22C 0.9800 . ?
C23 H23 1.0000 . ?
C23 C24 1.514(2) . ?
C24 C25 1.396(2) . ?
C25 H25 0.9500 . ?
C25 C26 1.387(2) . ?
C26 H26 0.9500 . ?

loop_
_geom_torsion_atom_site_label_1
_geom_torsion_atom_site_label_2
_geom_torsion_atom_site_label_3
_geom_torsion_atom_site_label_4
_geom_torsion
_geom_torsion_site_symmetry_1
_geom_torsion_site_symmetry_2
_geom_torsion_site_symmetry_3
_geom_torsion_site_symmetry_4
_geom_torsion_publ_flag
O1 C8 C9 C10 -177.28(14) . . . . ?
O1 C8 C24 C23 -1.6(2) . . . . ?
O1 C8 C24 C25 178.44(14) . . . . ?
O2 C12 C13 C14 -34.2(2) . . . . ?
O2 C12 C13 C23 152.86(14) . . . . ?
O7 C12 C13 C14 148.14(18) . . . . ?
O7 C12 C13 C23 -24.8(2) . . . . ?
N1 C5 C6 C7 172.28(12) . . . . ?
N1 C5 C6 C21 52.34(15) . . . . ?
N1 C5 C6 C23 -67.45(14) . . . . ?
N1 C14 C15 O3 -65.7(2) . . . . ?
N1 C14 C15 O4 112.86(15) . . . . ?
C1 C2 C3 C4 0.5(2) . . . . ?
C1 C17 C18 C4 -1.9(2) . . . . ?
C1 C17 C18 C19 175.88(15) . . . . ?
C2 C1 C17 C18 -1.4(2) . . . . ?
C2 C3 C4 C5 179.35(14) . . . . ?
C2 C3 C4 C18 -3.7(2) . . . . ?
C3 C4 C5 N1 172.90(13) . . . . ?
C3 C4 C5 C6 -63.23(18) . . . . ?
C3 C4 C18 C17 4.3(2) . . . . ?
C3 C4 C18 C19 -173.45(14) . . . . ?
C4 C5 C6 C7 44.62(17) . . . . ?
C4 C5 C6 C21 -75.32(16) . . . . ?
C4 C5 C6 C23 164.90(12) . . . . ?
C4 C18 C19 C20 -0.6(2) . . . . ?
C5 N1 C14 C13 -12.7(2) . . . . ?
C5 N1 C14 C15 166.76(13) . . . . ?
C5 N1 C20 C19 0.6(2) . . . . ?
C5 C4 C18 C17 -178.77(13) . . . . ?
C5 C4 C18 C19 3.5(2) . . . . ?
C5 C6 C7 O1 76.02(17) . . . . ?
C5 C6 C7 O6 -103.23(17) . . . . ?
C5 C6 C21 O5 -129.86(15) . . . . ?
C5 C6 C21 C22 49.96(18) . . . . ?
C5 C6 C23 C13 52.27(15) . . . . ?
C5 C6 C23 C24 -73.30(14) . . . . ?
C6 C23 C24 C8 -30.76(19) . . . . ?
C6 C23 C24 C25 149.18(15) . . . . ?
C7 O1 C8 C9 -168.52(14) . . . . ?
C7 O1 C8 C24 13.2(2) . . . . ?
C7 C6 C21 O5 105.63(16) . . . . ?
C7 C6 C21 C22 -74.54(17) . . . . ?
C7 C6 C23 C13 175.56(12) . . . . ?
C7 C6 C23 C24 49.99(16) . . . . ?
C8 O1 C7 O6 -169.95(14) . . . . ?
C8 O1 C7 C6 10.7(2) . . . . ?
C8 C9 C10 C26 -1.1(3) . . . . ?
C8 C24 C25 C26 -1.4(2) . . . . ?
C9 C8 C24 C23 -179.77(15) . . . . ?
C9 C8 C24 C25 0.3(2) . . . . ?
C9 C10 C26 C25 0.1(3) . . . . ?
C11 O2 C12 O7 -6.6(2) . . . . ?
C11 O2 C12 C13 175.68(13) . . . . ?
C12 C13 C14 N1 -176.93(13) . . . . ?
C12 C13 C14 C15 3.6(2) . . . . ?
C12 C13 C23 C6 155.14(13) . . . . ?
C12 C13 C23 C24 -81.06(16) . . . . ?
C13 C14 C15 O3 113.80(18) . . . . ?
C13 C14 C15 O4 -67.66(18) . . . . ?
C13 C23 C24 C8 -154.32(14) . . . . ?
C13 C23 C24 C25 25.6(2) . . . . ?
C14 N1 C5 C4 178.56(12) . . . . ?
C14 N1 C5 C6 48.29(16) . . . . ?
C14 N1 C20 C19 -175.82(15) . . . . ?
C14 C13 C23 C6 -17.8(2) . . . . ?
C14 C13 C23 C24 105.98(16) . . . . ?
C16 O4 C15 O3 -7.3(2) . . . . ?
C16 O4 C15 C14 174.20(13) . . . . ?
C17 C1 C2 C3 2.1(2) . . . . ?
C17 C18 C19 C20 -178.39(15) . . . . ?
C18 C4 C5 N1 -4.0(2) . . . . ?
C18 C4 C5 C6 119.90(16) . . . . ?
C18 C19 C20 N1 -1.4(2) . . . . ?
C20 N1 C5 C4 1.96(19) . . . . ?
C20 N1 C5 C6 -128.31(14) . . . . ?
C20 N1 C14 C13 163.90(14) . . . . ?
C20 N1 C14 C15 -16.6(2) . . . . ?
C21 C6 C7 O1 -161.21(13) . . . . ?
C21 C6 C7 O6 19.5(2) . . . . ?
C21 C6 C23 C13 -68.19(16) . . . . ?
C21 C6 C23 C24 166.24(12) . . . . ?
C23 C6 C7 O1 -42.40(18) . . . . ?
C23 C6 C7 O6 138.34(16) . . . . ?
C23 C6 C21 O5 -12.6(2) . . . . ?
C23 C6 C21 C22 167.24(14) . . . . ?
C23 C13 C14 N1 -4.5(2) . . . . ?
C23 C13 C14 C15 176.05(14) . . . . ?
C23 C24 C25 C26 178.69(15) . . . . ?
C24 C8 C9 C10 1.0(3) . . . . ?
C24 C25 C26 C10 1.2(3) . . . . ?
